data_7715919
loop_
_publ_author_name
'Sonoda, Kanako'
'Tohnai, Norimitsu'
'Kaneko, Yoshiro'

_publ_section_title
;
 Stereoselective synthesis of different cyclic tetrasiloxane isomers
 depending on the superacid catalyst employed.
;
_journal_issue 20
_journal_name_full 'Dalton transactions (Cambridge, England : 2003)'
_journal_page_first 8709
_journal_page_last 8715
_journal_paper_doi 10.1039/d4dt00062e
_journal_volume 53
_journal_year 2024
_chemical_formula_moiety 'C36 H76 N4 O12 Si4'
_chemical_formula_sum 'C36 H76 N4 O12 Si4'
_chemical_formula_weight 869.36
_space_group_crystal_system monoclinic
_space_group_IT_number 14
_space_group_name_Hall '-P 2yn'
_space_group_name_H-M_alt 'P 1 21/n 1'
_atom_sites_solution_hydrogens geom
_audit_creation_date 2024-03-07
_audit_creation_method
;
Olex2 1.5
(compiled 2023.03.06 svn.rbb2c1857 for OlexSys, GUI svn.r6748)
;
_audit_update_record
;
2024-03-09 deposited with the CCDC.	2024-04-30 downloaded from the CCDC.
;
_cell_angle_alpha 90
_cell_angle_beta 95.304(2)
_cell_angle_gamma 90
_cell_formula_units_Z 4
_cell_length_a 9.6119(2)
_cell_length_b 22.4858(4)
_cell_length_c 23.6228(4)
_cell_measurement_reflns_used 13393
_cell_measurement_temperature 213.00
_cell_measurement_theta_max 73.7630
_cell_measurement_theta_min 3.7490
_cell_volume 5083.76(16)
_computing_cell_refinement 'CrysAlisPro 1.171.39.20a (Rigaku OD, 2015)'
_computing_data_collection 'CrysAlisPro 1.171.39.20a (Rigaku OD, 2015)'
_computing_data_reduction 'CrysAlisPro 1.171.39.20a (Rigaku OD, 2015)'
_computing_molecular_graphics 'Olex2 1.5 (Dolomanov et al., 2009)'
_computing_publication_material 'Olex2 1.5 (Dolomanov et al., 2009)'
_computing_structure_refinement 'SHELXL 2018/3 (Sheldrick, 2015)'
_computing_structure_solution 'SHELXT 2018/2 (Sheldrick, 2018)'
_diffrn_ambient_temperature 213.00
_diffrn_detector 'CCD plate'
_diffrn_measured_fraction_theta_full 1.000
_diffrn_measured_fraction_theta_max 0.972
_diffrn_measurement_details
;
List of Runs (angles in degrees, time in seconds):

  # Type    Start    End  Width  t~exp~   \w     \q     \k     \f   Frames
#--------------------------------------------------------------------------
  1  \w    -18.00  55.00   0.50    0.77    --    0.00  19.00 -30.00  146
  2  \w    -57.00  17.00   0.50    0.77    --    0.00 -37.00 -30.00  148
  3  \w     15.00  84.00   0.50    0.77    --    0.00  37.00   0.00  138
  4  \w     85.00 180.00   0.50    3.07    --   94.90  45.00-180.00  190
  5  \w      5.00 111.00   0.50    3.07    --   94.90 -30.00  30.00  212
  6  \w     33.00 120.00   0.50    3.07    --   94.90 -82.00 -30.00  174
  7  \w    135.00 160.00   0.50    3.07    --   94.90  15.00-150.00   50
  8  \w     71.00 116.00   0.50    3.07    --   94.90  15.00-150.00   90
  9  \w     70.00  96.00   0.50    3.07    --   94.90 -45.00   0.00   52
 10  \w      5.00 111.00   0.50    3.07    --   94.90 -61.00 -30.00  212
 11  \w     99.00 184.00   0.50    3.07    --   94.90  30.00 150.00  170
;
_diffrn_measurement_device 'four-circle diffractometer'
_diffrn_measurement_device_type 'XtaLAB Pro: Kappa single'
_diffrn_measurement_method '\w scans'
_diffrn_orient_matrix_type 'CrysAlisPro convention (1999,Acta A55,543-557)'
_diffrn_orient_matrix_UB_11 -0.0504233000
_diffrn_orient_matrix_UB_12 0.0316712000
_diffrn_orient_matrix_UB_13 0.0522071000
_diffrn_orient_matrix_UB_21 0.1275162000
_diffrn_orient_matrix_UB_22 -0.0242805000
_diffrn_orient_matrix_UB_23 0.0371366000
_diffrn_orient_matrix_UB_31 0.0842201000
_diffrn_orient_matrix_UB_32 0.0557287000
_diffrn_orient_matrix_UB_33 -0.0135146000
_diffrn_radiation_monochromator graphite
_diffrn_radiation_probe x-ray
_diffrn_radiation_type 'Cu K\a'
_diffrn_radiation_wavelength 1.54184
_diffrn_reflns_av_R_equivalents 0.0305
_diffrn_reflns_av_unetI/netI 0.0297
_diffrn_reflns_Laue_measured_fraction_full 1.000
_diffrn_reflns_Laue_measured_fraction_max 0.972
_diffrn_reflns_limit_h_max 11
_diffrn_reflns_limit_h_min -11
_diffrn_reflns_limit_k_max 27
_diffrn_reflns_limit_k_min -16
_diffrn_reflns_limit_l_max 29
_diffrn_reflns_limit_l_min -17
_diffrn_reflns_number 30731
_diffrn_reflns_point_group_measured_fraction_full 1.000
_diffrn_reflns_point_group_measured_fraction_max 0.972
_diffrn_reflns_theta_full 67.684
_diffrn_reflns_theta_max 74.532
_diffrn_reflns_theta_min 2.719
_diffrn_source 'fine-focus sealed X-ray tube'
_diffrn_source_type 'Enhance (Cu) X-ray Source'
_exptl_absorpt_coefficient_mu 1.535
_exptl_absorpt_correction_T_max 1.00000
_exptl_absorpt_correction_T_min 0.88204
_exptl_absorpt_correction_type multi-scan
_exptl_absorpt_process_details
;
CrysAlisPro 1.171.39.20a (Rigaku Oxford Diffraction, 2015)
Empirical absorption correction using spherical harmonics,
 implemented in SCALE3 ABSPACK scaling algorithm.
;
_exptl_crystal_colour colourless
_exptl_crystal_density_diffrn 1.136
_exptl_crystal_description block
_exptl_crystal_F_000 1888
_exptl_crystal_size_max 0.2
_exptl_crystal_size_mid 0.2
_exptl_crystal_size_min 0.2
_refine_diff_density_max 0.415
_refine_diff_density_min -0.513
_refine_diff_density_rms 0.039
_refine_ls_extinction_method none
_refine_ls_goodness_of_fit_ref 1.075
_refine_ls_hydrogen_treatment constr
_refine_ls_matrix_type full
_refine_ls_number_parameters 559
_refine_ls_number_reflns 10101
_refine_ls_number_restraints 63
_refine_ls_restrained_S_all 1.077
_refine_ls_R_factor_all 0.0557
_refine_ls_R_factor_gt 0.0478
_refine_ls_shift/su_max 0.001
_refine_ls_shift/su_mean 0.000
_refine_ls_structure_factor_coef Fsqd
_refine_ls_weighting_details 'w=1/[\s^2^(Fo^2^)+(0.0614P)^2^+1.4407P] where P=(Fo^2^+2Fc^2^)/3'
_refine_ls_weighting_scheme calc
_refine_ls_wR_factor_gt 0.1297
_refine_ls_wR_factor_ref 0.1353
_reflns_Friedel_coverage 0.000
_reflns_number_gt 8471
_reflns_number_total 10101
_reflns_threshold_expression 'I > 2\s(I)'
_cod_data_source_file d4dt00062e2.cif
_cod_data_source_block exp_4145
_cod_depositor_comments 'Adding full bibliography for 7715919--7715920.cif.'
_cod_database_code 7715919
_shelx_shelxl_version_number 2018/3
_chemical_oxdiff_formula CHONSiFS
_shelx_space_group_comment
;
The symmetry employed for this shelxl refinement is uniquely defined
by the following loop, which should always be used as a source of
symmetry information in preference to the above space-group names.
They are only intended as comments.
;
_shelx_estimated_absorpt_t_max 0.749
_shelx_estimated_absorpt_t_min 0.749
_olex2_refinement_description
;
1. Fixed Uiso
 At 1.2 times of:
  All C(H,H) groups, All C(H,H,H,H) groups, All N(H) groups
 At 1.5 times of:
  All C(H,H,H) groups
2. Restrained distances
 Si5-C01D \\sim Si5-C2
 with sigma of 0.02
3. Uiso/Uaniso restraints and constraints
C01L \\sim C01J \\sim C1 \\sim C01K \\sim Si5: within 2A with sigma of 0.04 and
sigma for terminal atoms of 0.08 within 2A
4. Rigid body (RIGU) restrains
 Si5, C01L, C1, C01K, C01J
 with sigma for 1-2 distances of 0.004 and sigma for 1-3 distances of 0.004
 C01D
 with sigma for 1-2 distances of 0.004 and sigma for 1-3 distances of 0.004
 C2
 with sigma for 1-2 distances of 0.004 and sigma for 1-3 distances of 0.004
5. Others
 Sof(HI)=Sof(HJ)=Sof(O11A)=Sof(C01L)=Sof(H11)=Sof(HU)=Sof(C1)=Sof(H1A)=
 Sof(H1B)=Sof(C2)=Sof(H2A)=Sof(H2B)=Sof(H2C)=1-FVAR(1)
 Sof(O11)=Sof(C01D)=Sof(H3)=Sof(HF)=Sof(HG)=Sof(H4)=Sof(HH)=Sof(C01J)=Sof(H9)=
 Sof(HS)=Sof(C01K)=Sof(H10)=Sof(HT)=FVAR(1)
6.a Secondary CH2 refined with riding coordinates:
 C00N(H00A,H00B), C00O(H00C,H00D), C00R(H00E,H00F), C00S(H00I,H00J), C00T(H00K,
 H00L), C00V(H00M,H00N), C011(H01A,H01B), C013(H01F,H01G), C014(H01H,H01I),
 C01E(H4,HH), C01E(HI,HJ), C01J(H9,HS), C01K(H10,HT), C01L(H11,HU), C1(H1A,H1B)
6.b Aromatic/amide H refined with riding coordinates:
 N00G(H00G), N00H(H00H), N1(H1), N2(H2)
6.c Idealised Me refined as rotating group:
 C00Y(H00O,H00P,H00Q), C00Z(H00R,H00S,H00T), C012(H01C,H01D,H01E), C015(H01J,
 H01K,H01L), C016(H01M,H01N,H01O), C017(H01P,H01Q,H01R), C018(H01S,H01T,H01U),
 C019(H01V,H01W,H01X), C01A(H01Y,H,HA), C01B(H01Z,HB,HC), C01C(H01,HD,HE),
 C01D(H3,HF,HG), C01F(H5,HK,HL), C01G(H6,HM,HN), C01H(H7,HO,HP), C01I(H8,HQ,HR),
  C2(H2A,H2B,H2C)
;
_olex2_submission_special_instructions 'No special instructions were received'
_oxdiff_exptl_absorpt_empirical_details
;
Empirical correction (ABSPACK) includes:
- Absorption correction using spherical harmonics
- Frame scaling
;
_oxdiff_exptl_absorpt_empirical_full_max 1.158
_oxdiff_exptl_absorpt_empirical_full_min 0.815

loop_
_space_group_symop_operation_xyz
'x, y, z'
'-x+1/2, y+1/2, -z+1/2'
'-x, -y, -z'
'x-1/2, -y-1/2, z-1/2'

loop_
_atom_site_label
_atom_site_type_symbol
_atom_site_fract_x
_atom_site_fract_y
_atom_site_fract_z
_atom_site_U_iso_or_equiv
_atom_site_adp_type
_atom_site_occupancy
_atom_site_site_symmetry_order
_atom_site_calc_flag
_atom_site_refinement_flags_posn
_atom_site_refinement_flags_adp
_atom_site_refinement_flags_occupancy
_atom_site_disorder_assembly
_atom_site_disorder_group
Si01 Si 0.10870(5) 0.82249(2) 0.28635(2) 0.05041(14) Uani 1 1 d . . . . .
Si02 Si 0.41999(5) 0.78526(3) 0.31561(2) 0.05095(14) Uani 1 1 d . . . . .
Si5 Si 0.01400(6) 0.69232(3) 0.30117(2) 0.05849(15) Uani 1 1 d D U . . .
Si04 Si 0.31894(7) 0.66259(3) 0.27784(3) 0.07119(19) Uani 1 1 d . . . . .
O10 O -0.44134(14) 0.97950(6) 0.40550(6) 0.0546(3) Uani 1 1 d . . . . .
O006 O 0.04009(15) 0.76319(6) 0.31160(6) 0.0584(3) Uani 1 1 d . . . . .
O007 O 0.27632(14) 0.81306(6) 0.28443(6) 0.0580(3) Uani 1 1 d . . . . .
O008 O 0.95054(15) 0.80061(6) 0.54803(6) 0.0626(4) Uani 1 1 d . . . . .
O009 O 0.93929(15) 0.47092(7) 0.31633(6) 0.0645(4) Uani 1 1 d . . . . .
O00A O -0.31861(16) 1.01178(7) 0.33344(6) 0.0637(4) Uani 1 1 d . . . . .
O00B O 0.40650(15) 0.71314(6) 0.31512(6) 0.0617(4) Uani 1 1 d . . . . .
O00C O 0.84806(16) 0.88052(7) 0.50264(7) 0.0725(4) Uani 1 1 d . . . . .
O00D O -0.43988(17) 0.59542(7) 0.47800(6) 0.0700(4) Uani 1 1 d . . . . .
O00E O -0.30391(19) 0.66724(7) 0.52070(8) 0.0795(5) Uani 1 1 d . . . . .
O00F O 0.78120(19) 0.49280(9) 0.37927(7) 0.0833(5) Uani 1 1 d . . . . .
N00G N -0.22112(18) 0.95480(8) 0.40548(8) 0.0625(4) Uani 1 1 d . . . . .
H00G H -0.234968 0.938228 0.437763 0.075 Uiso 1 1 calc R U . . .
N00H N 0.73029(18) 0.79500(8) 0.51451(8) 0.0619(4) Uani 1 1 d . . . . .
H00H H 0.734289 0.760105 0.530491 0.074 Uiso 1 1 calc R U . . .
N1 N 0.7329(2) 0.50384(10) 0.28464(8) 0.0730(5) Uani 1 1 d . . . . .
H1 H 0.767624 0.505713 0.251959 0.088 Uiso 1 1 calc R U . . .
C00J C -0.3262(2) 0.98431(8) 0.37742(8) 0.0512(4) Uani 1 1 d . . . . .
O11 O 0.1558(3) 0.65941(14) 0.30118(18) 0.0662(8) Uani 0.679(6) 1 d . . P A 1
C00L C 0.8431(2) 0.82979(9) 0.51974(9) 0.0548(5) Uani 1 1 d . . . . .
N2 N -0.2226(2) 0.60478(11) 0.45667(8) 0.0794(6) Uani 1 1 d . . . . .
H2 H -0.243713 0.575271 0.433647 0.095 Uiso 1 1 calc R U . . .
C00N C 0.5861(2) 0.79190(9) 0.42190(8) 0.0549(4) Uani 1 1 d . . . . .
H00A H 0.593007 0.748416 0.421659 0.066 Uiso 1 1 calc R U . . .
H00B H 0.663154 0.807808 0.402041 0.066 Uiso 1 1 calc R U . . .
C00O C 0.4472(2) 0.81064(9) 0.39011(9) 0.0547(4) Uani 1 1 d . . . . .
H00C H 0.441322 0.854146 0.390634 0.066 Uiso 1 1 calc R U . . .
H00D H 0.370954 0.795195 0.410715 0.066 Uiso 1 1 calc R U . . .
C00P C -0.3206(2) 0.62615(10) 0.48795(9) 0.0609(5) Uani 1 1 d . . . . .
C00Q C -0.5648(2) 1.01656(9) 0.39023(9) 0.0559(5) Uani 1 1 d . . . . .
C00R C -0.0696(2) 0.89347(9) 0.34955(10) 0.0608(5) Uani 1 1 d . . . . .
H00E H -0.132718 0.895896 0.314581 0.073 Uiso 1 1 calc R U . . .
H00F H -0.096897 0.858796 0.371110 0.073 Uiso 1 1 calc R U . . .
C00S C 0.6008(2) 0.81374(10) 0.48284(9) 0.0592(5) Uani 1 1 d . . . . .
H00I H 0.596337 0.857284 0.482874 0.071 Uiso 1 1 calc R U . . .
H00J H 0.521814 0.798878 0.502178 0.071 Uiso 1 1 calc R U . . .
C00T C 0.0803(2) 0.88529(10) 0.33423(10) 0.0614(5) Uani 1 1 d . . . . .
H00K H 0.141164 0.879843 0.369488 0.074 Uiso 1 1 calc R U . . .
H00L H 0.109587 0.921975 0.316324 0.074 Uiso 1 1 calc R U . . .
C00U C 0.8152(2) 0.48956(10) 0.33096(9) 0.0625(5) Uani 1 1 d . . . . .
C00V C -0.0849(2) 0.94915(10) 0.38452(11) 0.0644(5) Uani 1 1 d . . . . .
H00M H -0.013418 0.948847 0.416922 0.077 Uiso 1 1 calc R U . . .
H00N H -0.068008 0.983974 0.361168 0.077 Uiso 1 1 calc R U . . .
C00W C 1.0894(2) 0.82753(11) 0.55670(10) 0.0657(5) Uani 1 1 d . . . . .
C00X C 1.0359(3) 0.43941(11) 0.35787(10) 0.0695(6) Uani 1 1 d . . . . .
C00Y C -0.6635(2) 0.99746(12) 0.43315(10) 0.0737(6) Uani 1 1 d . . . . .
H00O H -0.683083 0.955306 0.428777 0.111 Uiso 1 1 calc R U . . .
H00P H -0.749998 1.019733 0.426913 0.111 Uiso 1 1 calc R U . . .
H00Q H -0.620727 1.005103 0.471263 0.111 Uiso 1 1 calc R U . . .
C00Z C 0.0284(2) 0.83644(13) 0.21379(10) 0.0762(7) Uani 1 1 d . . . . .
H00R H 0.055921 0.805361 0.188626 0.114 Uiso 1 1 calc R U . . .
H00S H 0.059495 0.874666 0.200685 0.114 Uiso 1 1 calc R U . . .
H00T H -0.072494 0.836660 0.213826 0.114 Uiso 1 1 calc R U . . .
C010 C -0.5613(3) 0.60778(11) 0.50884(10) 0.0683(6) Uani 1 1 d . . . . .
C011 C 0.5500(3) 0.58057(10) 0.28504(11) 0.0709(6) Uani 1 1 d . . . . .
H01A H 0.566813 0.596325 0.247605 0.085 Uiso 1 1 calc R U . . .
H01B H 0.609382 0.602406 0.313914 0.085 Uiso 1 1 calc R U . . .
C012 C -0.5237(3) 1.08160(11) 0.39882(13) 0.0802(7) Uani 1 1 d . . . . .
H01C H -0.472044 1.086476 0.435795 0.120 Uiso 1 1 calc R U . . .
H01D H -0.607149 1.106023 0.396745 0.120 Uiso 1 1 calc R U . . .
H01E H -0.465561 1.093701 0.369390 0.120 Uiso 1 1 calc R U . . .
C013 C 0.5855(3) 0.51636(11) 0.28801(12) 0.0750(6) Uani 1 1 d . . . . .
H01F H 0.557562 0.500192 0.323788 0.090 Uiso 1 1 calc R U . . .
H01G H 0.531155 0.495696 0.256819 0.090 Uiso 1 1 calc R U . . .
C014 C 0.3933(2) 0.58927(11) 0.29533(12) 0.0749(7) Uani 1 1 d . . . . .
H01H H 0.382992 0.581195 0.335493 0.090 Uiso 1 1 calc R U . . .
H01I H 0.338016 0.559462 0.272890 0.090 Uiso 1 1 calc R U . . .
C015 C -0.6253(3) 1.00296(13) 0.33030(10) 0.0768(7) Uani 1 1 d . . . . .
H01J H -0.564884 1.019298 0.303497 0.115 Uiso 1 1 calc R U . . .
H01K H -0.717426 1.020625 0.323743 0.115 Uiso 1 1 calc R U . . .
H01L H -0.632349 0.960228 0.325200 0.115 Uiso 1 1 calc R U . . .
C016 C 0.5676(2) 0.80735(14) 0.27557(11) 0.0818(7) Uani 1 1 d . . . . .
H01M H 0.549672 0.794609 0.236346 0.123 Uiso 1 1 calc R U . . .
H01N H 0.652681 0.788819 0.292414 0.123 Uiso 1 1 calc R U . . .
H01O H 0.578003 0.850251 0.276900 0.123 Uiso 1 1 calc R U . . .
C017 C 1.1554(3) 0.42407(14) 0.32289(13) 0.0905(8) Uani 1 1 d . . . . .
H01P H 1.120256 0.400766 0.290088 0.136 Uiso 1 1 calc R U . . .
H01Q H 1.225055 0.401232 0.345927 0.136 Uiso 1 1 calc R U . . .
H01R H 1.197328 0.460402 0.310275 0.136 Uiso 1 1 calc R U . . .
C018 C 0.9668(4) 0.38367(13) 0.37779(13) 0.0919(8) Uani 1 1 d . . . . .
H01S H 0.895181 0.394506 0.402253 0.138 Uiso 1 1 calc R U . . .
H01T H 1.036293 0.358878 0.398753 0.138 Uiso 1 1 calc R U . . .
H01U H 0.924674 0.361916 0.345129 0.138 Uiso 1 1 calc R U . . .
C019 C 1.1718(3) 0.78028(14) 0.59114(14) 0.0954(9) Uani 1 1 d . . . . .
H01V H 1.135272 0.776102 0.627855 0.143 Uiso 1 1 calc R U . . .
H01W H 1.269354 0.791859 0.596562 0.143 Uiso 1 1 calc R U . . .
H01X H 1.163537 0.742654 0.571026 0.143 Uiso 1 1 calc R U . . .
C01A C -0.6662(3) 0.56157(13) 0.48627(13) 0.0920(8) Uani 1 1 d . . . . .
H01Y H -0.685918 0.566537 0.445532 0.138 Uiso 1 1 calc R U . . .
H H -0.751870 0.566330 0.504551 0.138 Uiso 1 1 calc R U . . .
HA H -0.628343 0.522154 0.494252 0.138 Uiso 1 1 calc R U . . .
C01B C 1.0847(3) 0.88470(13) 0.59016(14) 0.0957(9) Uani 1 1 d . . . . .
H01Z H 1.043139 0.915845 0.565724 0.144 Uiso 1 1 calc R U . . .
HB H 1.178864 0.896135 0.604303 0.144 Uiso 1 1 calc R U . . .
HC H 1.029091 0.878782 0.621934 0.144 Uiso 1 1 calc R U . . .
C01C C 1.0850(3) 0.47921(14) 0.40708(13) 0.0981(9) Uani 1 1 d . . . . .
H01 H 1.118043 0.516552 0.392719 0.147 Uiso 1 1 calc R U . . .
HD H 1.160432 0.459881 0.430251 0.147 Uiso 1 1 calc R U . . .
HE H 1.008076 0.486804 0.429929 0.147 Uiso 1 1 calc R U . . .
C01D C -0.1148(8) 0.6772(5) 0.2442(3) 0.095(2) Uani 0.679(6) 1 d D . P A 1
H3 H -0.085345 0.693826 0.209288 0.143 Uiso 0.679(6) 1 calc R U P A 1
HF H -0.202753 0.695072 0.252117 0.143 Uiso 0.679(6) 1 calc R U P A 1
HG H -0.126515 0.634576 0.239945 0.143 Uiso 0.679(6) 1 calc R U P A 1
C01E C -0.0824(3) 0.62917(16) 0.45986(11) 0.0940(9) Uani 1 1 d . . . . .
H4 H -0.017826 0.595939 0.456205 0.113 Uiso 0.679(6) 1 calc R U P A 1
HH H -0.061551 0.645592 0.498135 0.113 Uiso 0.679(6) 1 calc R U P A 1
HI H -0.009328 0.599997 0.471243 0.113 Uiso 0.321(6) 1 calc R U P A 2
HJ H -0.070588 0.665156 0.483214 0.113 Uiso 0.321(6) 1 calc R U P A 2
C01F C 1.1462(3) 0.83518(18) 0.49973(14) 0.1051(10) Uani 1 1 d . . . . .
H5 H 1.136729 0.798105 0.478741 0.158 Uiso 1 1 calc R U . . .
HK H 1.244109 0.846179 0.505354 0.158 Uiso 1 1 calc R U . . .
HL H 1.094358 0.866188 0.478450 0.158 Uiso 1 1 calc R U . . .
C01G C -0.5251(4) 0.5985(2) 0.57123(12) 0.1258(15) Uani 1 1 d . . . . .
H6 H -0.484027 0.559393 0.577596 0.189 Uiso 1 1 calc R U . . .
HM H -0.609153 0.601461 0.590858 0.189 Uiso 1 1 calc R U . . .
HN H -0.458815 0.628615 0.585640 0.189 Uiso 1 1 calc R U . . .
C01H C -0.6171(4) 0.66869(14) 0.4922(2) 0.1331(16) Uani 1 1 d . . . . .
H7 H -0.560981 0.698771 0.513027 0.200 Uiso 1 1 calc R U . . .
HO H -0.713231 0.671902 0.501196 0.200 Uiso 1 1 calc R U . . .
HP H -0.612834 0.674539 0.451723 0.200 Uiso 1 1 calc R U . . .
C01I C 0.3207(5) 0.68108(17) 0.20167(13) 0.1264(14) Uani 1 1 d . . . . .
H8 H 0.282147 0.720544 0.194688 0.190 Uiso 1 1 calc R U . . .
HQ H 0.264947 0.652292 0.178977 0.190 Uiso 1 1 calc R U . . .
HR H 0.416096 0.680112 0.191364 0.190 Uiso 1 1 calc R U . . .
C01J C -0.0459(4) 0.67895(17) 0.41584(15) 0.0674(11) Uani 0.679(6) 1 d . U P A 1
H9 H -0.096051 0.715707 0.423129 0.081 Uiso 0.679(6) 1 calc R U P A 1
HS H 0.054530 0.687395 0.420509 0.081 Uiso 0.679(6) 1 calc R U P A 1
C01K C -0.0855(5) 0.6588(2) 0.35842(18) 0.0793(12) Uani 0.679(6) 1 d . U P A 1
H10 H -0.185048 0.667351 0.349247 0.095 Uiso 0.679(6) 1 calc R U P A 1
HT H -0.074023 0.615554 0.357394 0.095 Uiso 0.679(6) 1 calc R U P A 1
O11A O 0.1686(6) 0.6675(3) 0.2733(3) 0.0602(16) Uani 0.321(6) 1 d . . P A 2
C01L C 0.0266(9) 0.6600(4) 0.3739(4) 0.078(3) Uani 0.321(6) 1 d . U P A 2
H11 H 0.089035 0.625496 0.374672 0.094 Uiso 0.321(6) 1 calc R U P A 2
HU H 0.070029 0.689510 0.400456 0.094 Uiso 0.321(6) 1 calc R U P A 2
C1 C -0.0994(14) 0.6422(5) 0.3932(4) 0.114(4) Uani 0.321(6) 1 d . U P A 2
H1A H -0.132853 0.606230 0.372871 0.136 Uiso 0.321(6) 1 calc R U P A 2
H1B H -0.169423 0.673505 0.385100 0.136 Uiso 0.321(6) 1 calc R U P A 2
C2 C -0.0876(13) 0.6812(9) 0.2294(4) 0.060(3) Uani 0.321(6) 1 d D . P A 2
H2A H -0.028414 0.690592 0.199517 0.090 Uiso 0.321(6) 1 calc R U P A 2
H2B H -0.168641 0.707090 0.226210 0.090 Uiso 0.321(6) 1 calc R U P A 2
H2C H -0.117928 0.640084 0.225638 0.090 Uiso 0.321(6) 1 calc R U P A 2

loop_
_atom_site_aniso_label
_atom_site_aniso_U_11
_atom_site_aniso_U_22
_atom_site_aniso_U_33
_atom_site_aniso_U_23
_atom_site_aniso_U_13
_atom_site_aniso_U_12
Si01 0.0420(3) 0.0559(3) 0.0526(3) 0.0063(2) 0.0005(2) 0.0070(2)
Si02 0.0395(3) 0.0599(3) 0.0531(3) 0.0000(2) 0.0021(2) 0.0072(2)
Si5 0.0634(3) 0.0577(3) 0.0557(3) 0.0067(2) 0.0121(2) 0.0038(3)
Si04 0.0613(4) 0.0672(4) 0.0811(4) -0.0237(3) -0.0151(3) 0.0151(3)
O10 0.0495(7) 0.0595(8) 0.0551(7) 0.0020(6) 0.0072(6) 0.0093(6)
O006 0.0634(8) 0.0554(8) 0.0580(8) 0.0022(6) 0.0140(6) 0.0056(6)
O007 0.0461(7) 0.0684(9) 0.0593(8) 0.0078(6) 0.0031(6) 0.0114(6)
O008 0.0563(8) 0.0530(8) 0.0752(9) -0.0021(7) -0.0125(7) -0.0031(6)
O009 0.0544(8) 0.0810(10) 0.0586(8) 0.0002(7) 0.0085(6) 0.0088(7)
O00A 0.0648(9) 0.0693(9) 0.0579(8) 0.0028(7) 0.0097(7) -0.0022(7)
O00B 0.0586(8) 0.0584(8) 0.0650(8) -0.0106(6) -0.0108(6) 0.0119(6)
O00C 0.0604(9) 0.0599(9) 0.0954(11) 0.0132(8) -0.0020(8) -0.0012(7)
O00D 0.0764(10) 0.0695(10) 0.0636(9) -0.0123(7) 0.0043(7) 0.0072(8)
O00E 0.0830(11) 0.0600(9) 0.0983(12) -0.0147(9) 0.0227(9) -0.0062(8)
O00F 0.0817(11) 0.1085(14) 0.0622(10) -0.0103(9) 0.0210(8) 0.0094(10)
N00G 0.0528(9) 0.0591(10) 0.0769(11) 0.0083(8) 0.0134(8) 0.0127(8)
N00H 0.0596(10) 0.0543(10) 0.0683(11) -0.0039(8) -0.0129(8) -0.0042(8)
N1 0.0594(11) 0.0933(15) 0.0675(12) -0.0001(10) 0.0119(9) 0.0198(10)
C00J 0.0525(10) 0.0450(9) 0.0563(11) -0.0073(8) 0.0068(8) 0.0009(8)
O11 0.0549(15) 0.0607(15) 0.084(2) 0.0009(16) 0.0087(16) 0.0082(11)
C00L 0.0545(11) 0.0526(11) 0.0560(11) -0.0074(9) -0.0025(8) 0.0012(9)
N2 0.0864(14) 0.0988(16) 0.0542(10) -0.0016(10) 0.0131(9) 0.0210(12)
C00N 0.0463(10) 0.0578(11) 0.0596(11) -0.0069(9) -0.0006(8) 0.0031(8)
C00O 0.0444(10) 0.0554(11) 0.0637(12) -0.0076(9) 0.0011(8) 0.0035(8)
C00P 0.0719(14) 0.0575(12) 0.0533(11) 0.0091(9) 0.0065(9) 0.0085(10)
C00Q 0.0458(10) 0.0571(11) 0.0631(12) -0.0058(9) -0.0036(8) 0.0075(8)
C00R 0.0418(10) 0.0529(11) 0.0883(15) -0.0050(10) 0.0088(9) 0.0005(8)
C00S 0.0512(11) 0.0612(12) 0.0634(12) -0.0122(9) -0.0038(9) 0.0010(9)
C00T 0.0398(9) 0.0583(12) 0.0858(15) -0.0043(10) 0.0045(9) 0.0033(8)
C00U 0.0575(12) 0.0703(14) 0.0610(12) -0.0070(10) 0.0113(9) 0.0020(10)
C00V 0.0483(11) 0.0536(11) 0.0924(16) -0.0057(11) 0.0119(10) 0.0029(9)
C00W 0.0516(11) 0.0715(14) 0.0720(14) -0.0042(11) -0.0046(10) -0.0049(10)
C00X 0.0730(14) 0.0664(14) 0.0673(13) -0.0042(11) -0.0030(11) 0.0084(11)
C00Y 0.0514(12) 0.0949(18) 0.0754(15) -0.0111(13) 0.0095(10) 0.0088(11)
C00Z 0.0593(13) 0.1017(19) 0.0653(13) 0.0236(13) -0.0077(10) 0.0000(12)
C010 0.0677(14) 0.0632(13) 0.0744(14) -0.0085(11) 0.0081(11) -0.0032(11)
C011 0.0704(14) 0.0613(13) 0.0805(15) -0.0054(11) 0.0040(11) 0.0051(11)
C012 0.0704(15) 0.0586(14) 0.110(2) -0.0146(13) -0.0011(14) 0.0109(11)
C013 0.0612(13) 0.0682(14) 0.0959(18) -0.0079(13) 0.0088(12) 0.0090(11)
C014 0.0613(13) 0.0657(14) 0.0959(17) -0.0211(12) -0.0024(12) 0.0111(11)
C015 0.0637(14) 0.0963(19) 0.0667(14) 0.0011(13) -0.0142(11) -0.0105(13)
C016 0.0513(12) 0.118(2) 0.0770(15) 0.0146(15) 0.0128(11) 0.0095(13)
C017 0.0670(15) 0.101(2) 0.103(2) -0.0009(16) 0.0055(14) 0.0208(14)
C018 0.123(2) 0.0734(17) 0.0812(17) 0.0023(13) 0.0185(16) 0.0016(16)
C019 0.0693(16) 0.100(2) 0.111(2) 0.0019(17) -0.0258(15) 0.0088(15)
C01A 0.0829(18) 0.0866(19) 0.103(2) -0.0146(16) -0.0119(15) -0.0094(15)
C01B 0.0814(18) 0.0825(18) 0.120(2) -0.0280(17) -0.0097(16) -0.0198(14)
C01C 0.104(2) 0.090(2) 0.093(2) -0.0181(16) -0.0308(16) 0.0110(16)
C01D 0.059(3) 0.086(4) 0.139(7) 0.004(5) 0.008(4) -0.010(3)
C01E 0.0854(19) 0.130(3) 0.0702(16) 0.0306(16) 0.0284(13) 0.0178(17)
C01F 0.0680(17) 0.151(3) 0.098(2) 0.009(2) 0.0177(15) 0.0060(18)
C01G 0.101(2) 0.213(4) 0.0654(17) -0.019(2) 0.0171(15) -0.067(3)
C01H 0.085(2) 0.0728(19) 0.246(5) -0.002(2) 0.040(3) 0.0140(16)
C01I 0.177(4) 0.119(3) 0.0746(19) -0.0252(18) -0.036(2) 0.030(3)
C01J 0.062(2) 0.068(2) 0.073(2) -0.0075(17) 0.0102(16) -0.0102(16)
C01K 0.071(3) 0.096(3) 0.070(2) 0.017(2) 0.0079(18) -0.016(2)
O11A 0.043(2) 0.074(4) 0.065(4) -0.006(3) 0.013(3) 0.005(2)
C01L 0.064(5) 0.092(6) 0.080(5) 0.020(4) 0.010(4) 0.004(4)
C1 0.168(9) 0.113(7) 0.067(6) -0.004(5) 0.053(6) -0.063(7)
C2 0.050(6) 0.091(7) 0.038(3) -0.009(4) 0.001(3) -0.021(5)

loop_
_atom_type_symbol
_atom_type_description
_atom_type_scat_dispersion_real
_atom_type_scat_dispersion_imag
_atom_type_scat_source
C C 0.0181 0.0091 'International Tables Vol C Tables 4.2.6.8 and 6.1.1.4'
H H 0.0000 0.0000 'International Tables Vol C Tables 4.2.6.8 and 6.1.1.4'
N N 0.0311 0.0180 'International Tables Vol C Tables 4.2.6.8 and 6.1.1.4'
O O 0.0492 0.0322 'International Tables Vol C Tables 4.2.6.8 and 6.1.1.4'
Si Si 0.2541 0.3302 'International Tables Vol C Tables 4.2.6.8 and 6.1.1.4'

loop_
_geom_angle_atom_site_label_1
_geom_angle_atom_site_label_2
_geom_angle_atom_site_label_3
_geom_angle
_geom_angle_site_symmetry_1
_geom_angle_site_symmetry_3
_geom_angle_publ_flag
O006 Si01 O007 109.83(8) . . ?
O006 Si01 C00T 108.35(9) . . ?
O006 Si01 C00Z 109.41(10) . . ?
O007 Si01 C00T 108.60(9) . . ?
O007 Si01 C00Z 109.08(10) . . ?
C00Z Si01 C00T 111.56(12) . . ?
O007 Si02 C00O 110.61(8) . . ?
O007 Si02 C016 108.96(10) . . ?
O00B Si02 O007 108.40(8) . . ?
O00B Si02 C00O 108.62(9) . . ?
O00B Si02 C016 109.24(12) . . ?
C016 Si02 C00O 110.97(11) . . ?
O006 Si5 C01D 112.9(3) . . ?
O006 Si5 C01K 111.33(15) . . ?
O006 Si5 O11A 104.0(2) . . ?
O006 Si5 C01L 104.3(3) . . ?
O006 Si5 C2 108.9(6) . . ?
O11 Si5 O006 110.11(14) . . ?
O11 Si5 C01D 117.4(4) . . ?
O11 Si5 C01K 108.3(2) . . ?
C01D Si5 C01K 95.9(3) . . ?
O11A Si5 C01L 103.6(4) . . ?
O11A Si5 C2 90.3(5) . . ?
C01L Si5 C2 139.5(5) . . ?
O00B Si04 O11 107.39(14) . . ?
O00B Si04 C014 109.64(10) . . ?
O00B Si04 C01I 108.63(15) . . ?
O11 Si04 C014 103.89(15) . . ?
O11 Si04 C01I 114.49(19) . . ?
C014 Si04 C01I 112.58(15) . . ?
O11A Si04 O00B 116.9(3) . . ?
O11A Si04 C014 117.0(3) . . ?
O11A Si04 C01I 90.5(3) . . ?
C00J O10 C00Q 121.08(15) . . ?
Si01 O006 Si5 144.03(9) . . ?
Si02 O007 Si01 146.77(10) . . ?
C00L O008 C00W 121.05(17) . . ?
C00U O009 C00X 120.11(17) . . ?
Si04 O00B Si02 137.58(9) . . ?
C00P O00D C010 121.66(17) . . ?
C00J N00G H00G 118.6 . . ?
C00J N00G C00V 122.80(19) . . ?
C00V N00G H00G 118.6 . . ?
C00L N00H H00H 119.1 . . ?
C00L N00H C00S 121.85(18) . . ?
C00S N00H H00H 119.1 . . ?
C00U N1 H1 119.7 . . ?
C00U N1 C013 120.7(2) . . ?
C013 N1 H1 119.7 . . ?
O00A C00J O10 125.36(18) . . ?
O00A C00J N00G 125.07(19) . . ?
N00G C00J O10 109.56(17) . . ?
Si5 O11 Si04 144.2(2) . . ?
O00C C00L O008 124.81(19) . . ?
O00C C00L N00H 125.31(19) . . ?
N00H C00L O008 109.86(18) . . ?
C00P N2 H2 118.9 . . ?
C00P N2 C01E 122.2(2) . . ?
C01E N2 H2 118.9 . . ?
H00A C00N H00B 107.9 . . ?
C00O C00N H00A 109.2 . . ?
C00O C00N H00B 109.2 . . ?
C00S C00N H00A 109.2 . . ?
C00S C00N H00B 109.2 . . ?
C00S C00N C00O 112.17(16) . . ?
Si02 C00O H00C 108.5 . . ?
Si02 C00O H00D 108.5 . . ?
C00N C00O Si02 115.03(14) . . ?
C00N C00O H00C 108.5 . . ?
C00N C00O H00D 108.5 . . ?
H00C C00O H00D 107.5 . . ?
O00E C00P O00D 124.6(2) . . ?
O00E C00P N2 124.7(2) . . ?
N2 C00P O00D 110.6(2) . . ?
O10 C00Q C00Y 102.54(17) . . ?
O10 C00Q C012 108.55(17) . . ?
O10 C00Q C015 110.35(17) . . ?
C00Y C00Q C012 110.7(2) . . ?
C015 C00Q C00Y 111.07(19) . . ?
C015 C00Q C012 113.1(2) . . ?
H00E C00R H00F 107.9 . . ?
C00T C00R H00E 109.3 . . ?
C00T C00R H00F 109.3 . . ?
C00V C00R H00E 109.3 . . ?
C00V C00R H00F 109.3 . . ?
C00V C00R C00T 111.66(17) . . ?
N00H C00S C00N 113.25(17) . . ?
N00H C00S H00I 108.9 . . ?
N00H C00S H00J 108.9 . . ?
C00N C00S H00I 108.9 . . ?
C00N C00S H00J 108.9 . . ?
H00I C00S H00J 107.7 . . ?
Si01 C00T H00K 108.4 . . ?
Si01 C00T H00L 108.4 . . ?
C00R C00T Si01 115.65(15) . . ?
C00R C00T H00K 108.4 . . ?
C00R C00T H00L 108.4 . . ?
H00K C00T H00L 107.4 . . ?
O00F C00U O009 125.6(2) . . ?
O00F C00U N1 124.5(2) . . ?
N1 C00U O009 109.85(18) . . ?
N00G C00V C00R 113.27(17) . . ?
N00G C00V H00M 108.9 . . ?
N00G C00V H00N 108.9 . . ?
C00R C00V H00M 108.9 . . ?
C00R C00V H00N 108.9 . . ?
H00M C00V H00N 107.7 . . ?
O008 C00W C019 102.1(2) . . ?
O008 C00W C01B 110.7(2) . . ?
O008 C00W C01F 108.9(2) . . ?
C01B C00W C019 110.8(2) . . ?
C01F C00W C019 110.2(2) . . ?
C01F C00W C01B 113.6(3) . . ?
O009 C00X C017 102.10(19) . . ?
O009 C00X C018 109.8(2) . . ?
O009 C00X C01C 111.2(2) . . ?
C018 C00X C017 110.9(2) . . ?
C01C C00X C017 110.9(2) . . ?
C01C C00X C018 111.5(2) . . ?
C00Q C00Y H00O 109.5 . . ?
C00Q C00Y H00P 109.5 . . ?
C00Q C00Y H00Q 109.5 . . ?
H00O C00Y H00P 109.5 . . ?
H00O C00Y H00Q 109.5 . . ?
H00P C00Y H00Q 109.5 . . ?
Si01 C00Z H00R 109.5 . . ?
Si01 C00Z H00S 109.5 . . ?
Si01 C00Z H00T 109.5 . . ?
H00R C00Z H00S 109.5 . . ?
H00R C00Z H00T 109.5 . . ?
H00S C00Z H00T 109.5 . . ?
O00D C010 C01A 103.4(2) . . ?
O00D C010 C01G 110.0(2) . . ?
O00D C010 C01H 108.9(2) . . ?
C01G C010 C01A 109.8(2) . . ?
C01G C010 C01H 115.3(3) . . ?
C01H C010 C01A 108.8(3) . . ?
H01A C011 H01B 108.2 . . ?
C013 C011 H01A 109.7 . . ?
C013 C011 H01B 109.7 . . ?
C013 C011 C014 109.6(2) . . ?
C014 C011 H01A 109.7 . . ?
C014 C011 H01B 109.7 . . ?
C00Q C012 H01C 109.5 . . ?
C00Q C012 H01D 109.5 . . ?
C00Q C012 H01E 109.5 . . ?
H01C C012 H01D 109.5 . . ?
H01C C012 H01E 109.5 . . ?
H01D C012 H01E 109.5 . . ?
N1 C013 C011 114.0(2) . . ?
N1 C013 H01F 108.7 . . ?
N1 C013 H01G 108.7 . . ?
C011 C013 H01F 108.7 . . ?
C011 C013 H01G 108.7 . . ?
H01F C013 H01G 107.6 . . ?
Si04 C014 H01H 108.3 . . ?
Si04 C014 H01I 108.3 . . ?
C011 C014 Si04 116.14(19) . . ?
C011 C014 H01H 108.3 . . ?
C011 C014 H01I 108.3 . . ?
H01H C014 H01I 107.4 . . ?
C00Q C015 H01J 109.5 . . ?
C00Q C015 H01K 109.5 . . ?
C00Q C015 H01L 109.5 . . ?
H01J C015 H01K 109.5 . . ?
H01J C015 H01L 109.5 . . ?
H01K C015 H01L 109.5 . . ?
Si02 C016 H01M 109.5 . . ?
Si02 C016 H01N 109.5 . . ?
Si02 C016 H01O 109.5 . . ?
H01M C016 H01N 109.5 . . ?
H01M C016 H01O 109.5 . . ?
H01N C016 H01O 109.5 . . ?
C00X C017 H01P 109.5 . . ?
C00X C017 H01Q 109.5 . . ?
C00X C017 H01R 109.5 . . ?
H01P C017 H01Q 109.5 . . ?
H01P C017 H01R 109.5 . . ?
H01Q C017 H01R 109.5 . . ?
C00X C018 H01S 109.5 . . ?
C00X C018 H01T 109.5 . . ?
C00X C018 H01U 109.5 . . ?
H01S C018 H01T 109.5 . . ?
H01S C018 H01U 109.5 . . ?
H01T C018 H01U 109.5 . . ?
C00W C019 H01V 109.5 . . ?
C00W C019 H01W 109.5 . . ?
C00W C019 H01X 109.5 . . ?
H01V C019 H01W 109.5 . . ?
H01V C019 H01X 109.5 . . ?
H01W C019 H01X 109.5 . . ?
C010 C01A H01Y 109.5 . . ?
C010 C01A H 109.5 . . ?
C010 C01A HA 109.5 . . ?
H01Y C01A H 109.5 . . ?
H01Y C01A HA 109.5 . . ?
H C01A HA 109.5 . . ?
C00W C01B H01Z 109.5 . . ?
C00W C01B HB 109.5 . . ?
C00W C01B HC 109.5 . . ?
H01Z C01B HB 109.5 . . ?
H01Z C01B HC 109.5 . . ?
HB C01B HC 109.5 . . ?
C00X C01C H01 109.5 . . ?
C00X C01C HD 109.5 . . ?
C00X C01C HE 109.5 . . ?
H01 C01C HD 109.5 . . ?
H01 C01C HE 109.5 . . ?
HD C01C HE 109.5 . . ?
Si5 C01D H3 109.5 . . ?
Si5 C01D HF 109.5 . . ?
Si5 C01D HG 109.5 . . ?
H3 C01D HF 109.5 . . ?
H3 C01D HG 109.5 . . ?
HF C01D HG 109.5 . . ?
N2 C01E H4 107.4 . . ?
N2 C01E HH 107.4 . . ?
N2 C01E HI 113.6 . . ?
N2 C01E HJ 113.6 . . ?
N2 C01E C01J 119.5(2) . . ?
N2 C01E C1 90.4(5) . . ?
H4 C01E HH 107.0 . . ?
HI C01E HJ 110.8 . . ?
C01J C01E H4 107.4 . . ?
C01J C01E HH 107.4 . . ?
C1 C01E HI 113.6 . . ?
C1 C01E HJ 113.6 . . ?
C00W C01F H5 109.5 . . ?
C00W C01F HK 109.5 . . ?
C00W C01F HL 109.5 . . ?
H5 C01F HK 109.5 . . ?
H5 C01F HL 109.5 . . ?
HK C01F HL 109.5 . . ?
C010 C01G H6 109.5 . . ?
C010 C01G HM 109.5 . . ?
C010 C01G HN 109.5 . . ?
H6 C01G HM 109.5 . . ?
H6 C01G HN 109.5 . . ?
HM C01G HN 109.5 . . ?
C010 C01H H7 109.5 . . ?
C010 C01H HO 109.5 . . ?
C010 C01H HP 109.5 . . ?
H7 C01H HO 109.5 . . ?
H7 C01H HP 109.5 . . ?
HO C01H HP 109.5 . . ?
Si04 C01I H8 109.5 . . ?
Si04 C01I HQ 109.5 . . ?
Si04 C01I HR 109.5 . . ?
H8 C01I HQ 109.5 . . ?
H8 C01I HR 109.5 . . ?
HQ C01I HR 109.5 . . ?
C01E C01J H9 109.7 . . ?
C01E C01J HS 109.7 . . ?
H9 C01J HS 108.2 . . ?
C01K C01J C01E 109.8(3) . . ?
C01K C01J H9 109.7 . . ?
C01K C01J HS 109.7 . . ?
Si5 C01K H10 108.2 . . ?
Si5 C01K HT 108.2 . . ?
C01J C01K Si5 116.1(3) . . ?
C01J C01K H10 108.2 . . ?
C01J C01K HT 108.2 . . ?
H10 C01K HT 107.4 . . ?
Si04 O11A Si5 149.9(5) . . ?
Si5 C01L H11 108.4 . . ?
Si5 C01L HU 108.4 . . ?
H11 C01L HU 107.5 . . ?
C1 C01L Si5 115.6(7) . . ?
C1 C01L H11 108.4 . . ?
C1 C01L HU 108.4 . . ?
C01E C1 H1A 109.4 . . ?
C01E C1 H1B 109.4 . . ?
C01L C1 C01E 111.3(9) . . ?
C01L C1 H1A 109.4 . . ?
C01L C1 H1B 109.4 . . ?
H1A C1 H1B 108.0 . . ?
Si5 C2 H2A 109.5 . . ?
Si5 C2 H2B 109.5 . . ?
Si5 C2 H2C 109.5 . . ?
H2A C2 H2B 109.5 . . ?
H2A C2 H2C 109.5 . . ?
H2B C2 H2C 109.5 . . ?

loop_
_geom_bond_atom_site_label_1
_geom_bond_atom_site_label_2
_geom_bond_distance
_geom_bond_site_symmetry_2
_geom_bond_publ_flag
Si01 O006 1.6252(15) . ?
Si01 O007 1.6298(14) . ?
Si01 C00T 1.845(2) . ?
Si01 C00Z 1.840(2) . ?
Si02 O007 1.6286(13) . ?
Si02 O00B 1.6268(15) . ?
Si02 C00O 1.846(2) . ?
Si02 C016 1.844(2) . ?
Si5 O006 1.6284(15) . ?
Si5 O11 1.551(3) . ?
Si5 C01D 1.775(7) . ?
Si5 C01K 1.884(4) . ?
Si5 O11A 1.771(6) . ?
Si5 C01L 1.858(8) . ?
Si5 C2 1.894(9) . ?
Si04 O00B 1.6244(15) . ?
Si04 O11 1.711(4) . ?
Si04 C014 1.829(2) . ?
Si04 C01I 1.848(3) . ?
Si04 O11A 1.444(6) . ?
O10 C00J 1.346(2) . ?
O10 C00Q 1.467(2) . ?
O008 C00L 1.348(2) . ?
O008 C00W 1.463(3) . ?
O009 C00U 1.340(2) . ?
O009 C00X 1.469(3) . ?
O00A C00J 1.217(2) . ?
O00C C00L 1.213(2) . ?
O00D C00P 1.341(3) . ?
O00D C010 1.458(3) . ?
O00E C00P 1.206(3) . ?
O00F C00U 1.218(3) . ?
N00G H00G 0.8700 . ?
N00G C00J 1.333(3) . ?
N00G C00V 1.448(3) . ?
N00H H00H 0.8700 . ?
N00H C00L 1.333(3) . ?
N00H C00S 1.454(3) . ?
N1 H1 0.8700 . ?
N1 C00U 1.329(3) . ?
N1 C013 1.454(3) . ?
N2 H2 0.8700 . ?
N2 C00P 1.339(3) . ?
N2 C01E 1.451(4) . ?
C00N H00A 0.9800 . ?
C00N H00B 0.9800 . ?
C00N C00O 1.530(3) . ?
C00N C00S 1.515(3) . ?
C00O H00C 0.9800 . ?
C00O H00D 0.9800 . ?
C00Q C00Y 1.513(3) . ?
C00Q C012 1.524(3) . ?
C00Q C015 1.511(3) . ?
C00R H00E 0.9800 . ?
C00R H00F 0.9800 . ?
C00R C00T 1.530(3) . ?
C00R C00V 1.514(3) . ?
C00S H00I 0.9800 . ?
C00S H00J 0.9800 . ?
C00T H00K 0.9800 . ?
C00T H00L 0.9800 . ?
C00V H00M 0.9800 . ?
C00V H00N 0.9800 . ?
C00W C019 1.516(4) . ?
C00W C01B 1.512(3) . ?
C00W C01F 1.508(4) . ?
C00X C017 1.515(4) . ?
C00X C018 1.514(4) . ?
C00X C01C 1.508(3) . ?
C00Y H00O 0.9700 . ?
C00Y H00P 0.9700 . ?
C00Y H00Q 0.9700 . ?
C00Z H00R 0.9700 . ?
C00Z H00S 0.9700 . ?
C00Z H00T 0.9700 . ?
C010 C01A 1.511(3) . ?
C010 C01G 1.497(4) . ?
C010 C01H 1.509(4) . ?
C011 H01A 0.9800 . ?
C011 H01B 0.9800 . ?
C011 C013 1.484(3) . ?
C011 C014 1.559(3) . ?
C012 H01C 0.9700 . ?
C012 H01D 0.9700 . ?
C012 H01E 0.9700 . ?
C013 H01F 0.9800 . ?
C013 H01G 0.9800 . ?
C014 H01H 0.9800 . ?
C014 H01I 0.9800 . ?
C015 H01J 0.9700 . ?
C015 H01K 0.9700 . ?
C015 H01L 0.9700 . ?
C016 H01M 0.9700 . ?
C016 H01N 0.9700 . ?
C016 H01O 0.9700 . ?
C017 H01P 0.9700 . ?
C017 H01Q 0.9700 . ?
C017 H01R 0.9700 . ?
C018 H01S 0.9700 . ?
C018 H01T 0.9700 . ?
C018 H01U 0.9700 . ?
C019 H01V 0.9700 . ?
C019 H01W 0.9700 . ?
C019 H01X 0.9700 . ?
C01A H01Y 0.9700 . ?
C01A H 0.9700 . ?
C01A HA 0.9700 . ?
C01B H01Z 0.9700 . ?
C01B HB 0.9700 . ?
C01B HC 0.9700 . ?
C01C H01 0.9700 . ?
C01C HD 0.9700 . ?
C01C HE 0.9700 . ?
C01D H3 0.9700 . ?
C01D HF 0.9700 . ?
C01D HG 0.9700 . ?
C01E H4 0.9800 . ?
C01E HH 0.9800 . ?
C01E HI 0.9800 . ?
C01E HJ 0.9800 . ?
C01E C01J 1.589(4) . ?
C01E C1 1.595(10) . ?
C01F H5 0.9700 . ?
C01F HK 0.9700 . ?
C01F HL 0.9700 . ?
C01G H6 0.9700 . ?
C01G HM 0.9700 . ?
C01G HN 0.9700 . ?
C01H H7 0.9700 . ?
C01H HO 0.9700 . ?
C01H HP 0.9700 . ?
C01I H8 0.9700 . ?
C01I HQ 0.9700 . ?
C01I HR 0.9700 . ?
C01J H9 0.9800 . ?
C01J HS 0.9800 . ?
C01J C01K 1.447(6) . ?
C01K H10 0.9800 . ?
C01K HT 0.9800 . ?
C01L H11 0.9800 . ?
C01L HU 0.9800 . ?
C01L C1 1.393(13) . ?
C1 H1A 0.9800 . ?
C1 H1B 0.9800 . ?
C2 H2A 0.9700 . ?
C2 H2B 0.9700 . ?
C2 H2C 0.9700 . ?

loop_
_geom_torsion_atom_site_label_1
_geom_torsion_atom_site_label_2
_geom_torsion_atom_site_label_3
_geom_torsion_atom_site_label_4
_geom_torsion
_geom_torsion_site_symmetry_1
_geom_torsion_site_symmetry_2
_geom_torsion_site_symmetry_3
_geom_torsion_site_symmetry_4
_geom_torsion_publ_flag
Si5 C01L C1 C01E -167.1(6) . . . . ?
O006 Si01 O007 Si02 -37.6(2) . . . . ?
O006 Si01 C00T C00R -50.18(19) . . . . ?
O006 Si5 O11 Si04 -42.6(5) . . . . ?
O006 Si5 C01K C01J -40.9(4) . . . . ?
O006 Si5 O11A Si04 54.1(11) . . . . ?
O006 Si5 C01L C1 106.7(8) . . . . ?
O007 Si01 O006 Si5 -61.07(18) . . . . ?
O007 Si01 C00T C00R -169.44(16) . . . . ?
O007 Si02 O00B Si04 23.94(18) . . . . ?
O007 Si02 C00O C00N -174.53(14) . . . . ?
O00B Si02 O007 Si01 65.9(2) . . . . ?
O00B Si02 C00O C00N 66.61(17) . . . . ?
O00B Si04 O11 Si5 72.8(5) . . . . ?
O00B Si04 C014 C011 -59.0(2) . . . . ?
O00B Si04 O11A Si5 -25.7(12) . . . . ?
C00J O10 C00Q C00Y -178.45(17) . . . . ?
C00J O10 C00Q C012 -61.2(2) . . . . ?
C00J O10 C00Q C015 63.2(2) . . . . ?
C00J N00G C00V C00R -92.5(3) . . . . ?
O11 Si5 O006 Si01 60.3(2) . . . . ?
O11 Si5 C01K C01J 80.2(4) . . . . ?
O11 Si04 O00B Si02 -80.5(2) . . . . ?
O11 Si04 C014 C011 -173.5(2) . . . . ?
C00L O008 C00W C019 178.4(2) . . . . ?
C00L O008 C00W C01B 60.4(3) . . . . ?
C00L O008 C00W C01F -65.2(3) . . . . ?
C00L N00H C00S C00N 95.4(2) . . . . ?
N2 C01E C01J C01K -52.7(4) . . . . ?
N2 C01E C1 C01L -171.4(9) . . . . ?
C00O Si02 O007 Si01 -53.1(2) . . . . ?
C00O Si02 O00B Si04 144.18(15) . . . . ?
C00O C00N C00S N00H 178.28(18) . . . . ?
C00P O00D C010 C01A -177.4(2) . . . . ?
C00P O00D C010 C01G -60.3(3) . . . . ?
C00P O00D C010 C01H 67.0(3) . . . . ?
C00P N2 C01E C01J -94.3(3) . . . . ?
C00P N2 C01E C1 -123.0(5) . . . . ?
C00Q O10 C00J O00A -10.9(3) . . . . ?
C00Q O10 C00J N00G 168.43(16) . . . . ?
C00S N00H C00L O008 -176.35(18) . . . . ?
C00S N00H C00L O00C 4.9(3) . . . . ?
C00S C00N C00O Si02 -179.47(15) . . . . ?
C00T Si01 O006 Si5 -179.56(16) . . . . ?
C00T Si01 O007 Si02 80.8(2) . . . . ?
C00T C00R C00V N00G -173.19(19) . . . . ?
C00U O009 C00X C017 176.9(2) . . . . ?
C00U O009 C00X C018 59.1(3) . . . . ?
C00U O009 C00X C01C -64.8(3) . . . . ?
C00U N1 C013 C011 103.5(3) . . . . ?
C00V N00G C00J O10 176.86(17) . . . . ?
C00V N00G C00J O00A -3.8(3) . . . . ?
C00V C00R C00T Si01 -174.86(17) . . . . ?
C00W O008 C00L O00C -4.9(3) . . . . ?
C00W O008 C00L N00H 176.40(18) . . . . ?
C00X O009 C00U O00F 14.2(4) . . . . ?
C00X O009 C00U N1 -165.4(2) . . . . ?
C00Z Si01 O006 Si5 58.6(2) . . . . ?
C00Z Si01 O007 Si02 -157.45(19) . . . . ?
C00Z Si01 C00T C00R 70.3(2) . . . . ?
C010 O00D C00P O00E -2.9(3) . . . . ?
C010 O00D C00P N2 176.87(19) . . . . ?
C013 N1 C00U O009 170.2(2) . . . . ?
C013 N1 C00U O00F -9.4(4) . . . . ?
C013 C011 C014 Si04 -166.81(19) . . . . ?
C014 Si04 O00B Si02 167.25(16) . . . . ?
C014 Si04 O11 Si5 -171.1(4) . . . . ?
C014 Si04 O11A Si5 107.2(10) . . . . ?
C014 C011 C013 N1 -174.2(2) . . . . ?
C016 Si02 O007 Si01 -175.34(19) . . . . ?
C016 Si02 O00B Si04 -94.66(17) . . . . ?
C016 Si02 C00O C00N -53.48(19) . . . . ?
C01D Si5 O006 Si01 -73.0(3) . . . . ?
C01D Si5 O11 Si04 88.4(5) . . . . ?
C01D Si5 C01K C01J -158.3(5) . . . . ?
C01E N2 C00P O00D -178.9(2) . . . . ?
C01E N2 C00P O00E 0.9(4) . . . . ?
C01E C01J C01K Si5 -154.0(3) . . . . ?
C01I Si04 O00B Si02 43.8(2) . . . . ?
C01I Si04 O11 Si5 -47.9(5) . . . . ?
C01I Si04 C014 C011 62.0(2) . . . . ?
C01I Si04 O11A Si5 -137.0(11) . . . . ?
C01K Si5 O006 Si01 -179.6(2) . . . . ?
C01K Si5 O11 Si04 -164.5(4) . . . . ?
O11A Si5 O006 Si01 36.7(3) . . . . ?
O11A Si5 C01L C1 -144.7(8) . . . . ?
O11A Si04 O00B Si02 -56.6(4) . . . . ?
O11A Si04 C014 C011 164.9(4) . . . . ?
C01L Si5 O006 Si01 145.0(3) . . . . ?
C01L Si5 O11A Si04 -54.7(12) . . . . ?
C2 Si5 O006 Si01 -58.6(4) . . . . ?
C2 Si5 O11A Si04 163.7(12) . . . . ?
C2 Si5 C01L C1 -37.7(13) . . . . ?
